data_5000125
loop_
_publ_author_name
'Alston, David R.'
'Stoddart, J. Fraser'
'Williams, David J.'

_publ_section_title
;
 The isolation and X-ray crystal structure of an adduct formed between
 18-crown-6 and cisplatin
;
_journal_issue 9
_journal_name_full
;
 Journal of the Chemical Society, Chemical Communications
;
_journal_page_first 532
_journal_page_last 533
_journal_paper_doi 10.1039/C39850000532
_journal_year 1985
_chemical_formula_sum 'C20 H54 Cl4 N6 O8 Pt2'
_space_group_IT_number 2
_symmetry_cell_setting triclinic
_symmetry_Int_Tables_number 2
_symmetry_space_group_name_Hall '-P 1'
_symmetry_space_group_name_H-M 'P -1'
_cell_angle_alpha 87.10(3)
_cell_angle_beta 84.24(3)
_cell_angle_gamma 69.76(3)
_cell_formula_units_Z 1
_cell_length_a 8.821(3)
_cell_length_b 10.133(4)
_cell_length_c 11.065(4)
_cod_database_code 5000125

loop_
_symmetry_equiv_pos_site_id
_symmetry_equiv_pos_as_xyz
1 x,y,z
2 -x,-y,-z

loop_
_atom_site_label
_atom_site_type_symbol
_atom_site_fract_x
_atom_site_fract_y
_atom_site_fract_z
Pt1 Pt -0.1288(1) -0.0746(1) 0.7175(1)
Cl1 Cl -0.1455(6) -0.2868(4) 0.7866(4)
Cl2 Cl -0.2001(7) -0.0988(6) 0.5292(4)
N1 N -0.0583(16) -0.0505(13) 0.8829(8)
N2 N -0.1208(18) 0.1136(14) 0.6597(12)
O1 O 0.2801(19) -0.2245(16) 0.9663(14)
C1 C 0.4231(27) -0.1894(32) 0.9397(30)
C2 C 0.3922(33) -0.0736(45) 0.8381(28)
O2 O 0.2818(19) 0.0398(19) 0.8847(12)
C3 C 0.2495(33) 0.1601(34) 0.8004(16)
C4 C 0.1161(65) 0.2809(41) 0.8551(27)
O3 O -0.0212(22) 0.2498(14) 0.8695(11)
C5 C -0.1606(44) 0.3676(19) 0.9199(22)
C6 C 0.3039(43) -0.3239(29) 1.0551(28)
C7 C -0.5396(26) 0.3629(20) 0.5950(19)
O4 O -0.4329(16) 0.3342(16) 0.6690(13)
C8 C -0.5214(31) 0.2812(25) 0.4848(18)
N3 N -0.6742(21) 0.4657(20) 0.6166(16)
C9 C -0.8092(27) 0.5056(27) 0.5371(23)
C10 C -0.6991(31) 0.5525(25) 0.7264(19)
C6A* C -0.3039(43) 0.3239(29) 0.9449(28)
C5A* C 0.1606(44) -0.3676(19) 1.0801(22)
O1A* O -0.2801(19) 0.2245(16) 1.0337(14)
O3A* O 0.0212(22) -0.2498(14) 1.1305(11)
C1A* C -0.4231(27) 0.1894(32) 1.0603(30)
C4A* C -0.1161(65) -0.2809(41) 1.1449(27)
C2A* C -0.3922(33) 0.0736(45) 1.1619(28)
C3A* C -0.2495(33) -0.1601(34) 1.1996(16)
O2A* O -0.2818(19) -0.0398(19) 1.1153(12)

loop_
_atom_type_symbol
_atom_type_radius_bond
C 0.68
Cl 0.99
N 0.68
O 0.68
Pt 1.50
